data_1538813
loop_
_publ_author_name
'Mayer, I.'
'Tassa, M.'

_publ_section_title
;
 Rare earth-iron(cobalt, nickel)-silicon compounds
;
_journal_name_full 'Journal of the Less-Common Metals'
_journal_page_first 173
_journal_page_last 177
_journal_volume 19
_journal_year 1969
_chemical_formula_sum 'Ni0.4 Pr Si1.6'
_chemical_name_systematic '(Ni2 Pr5 Si8)0.2'
_space_group_IT_number 191
_symmetry_space_group_name_Hall '-P 6 2'
_symmetry_space_group_name_H-M 'P 6/m m m'
_cell_angle_alpha 90
_cell_angle_beta 90
_cell_angle_gamma 120
_cell_formula_units_Z 1
_cell_length_a 4.021
_cell_length_b 4.021
_cell_length_c 4.25
_cell_volume 59.510
_citation_journal_id_ASTM JCOMAH
_cod_data_source_file Mayer_JCOMAH_1969_981.cif
_cod_data_source_block Ni0.4Pr1Si1.6
_cod_original_cell_volume 59.50969
_cod_original_formula_sum 'Ni0.4 Pr1 Si1.6'
_cod_database_code 1538813

loop_
_symmetry_equiv_pos_as_xyz
x,y,z
x-y,x,z
-y,x-y,z
-x,-y,z
-x+y,-x,z
y,-x+y,z
-y,-x,-z
x-y,-y,-z
x,x-y,-z
y,x,-z
-x+y,y,-z
-x,-x+y,-z
-x,-y,-z
-x+y,-x,-z
y,-x+y,-z
x,y,-z
x-y,x,-z
-y,x-y,-z
y,x,z
-x+y,y,z
-x,-x+y,z
-y,-x,z
x-y,-y,z
x,x-y,z

loop_
_atom_site_label
_atom_site_type_symbol
_atom_site_fract_x
_atom_site_fract_y
_atom_site_fract_z
_atom_site_occupancy
_atom_site_U_iso_or_equiv
Pr1 Pr 0 0 0 1 0.0
Si1 Si 0.3333 0.6667 0.5 0.8 0.0
Ni1 Ni 0.3333 0.6667 0.5 0.2 0.0
